data_4080228
loop_
_publ_author_name
'Roitershtein, Dmitrii M.'
'Vinogradov, Alexander A.'
'Vinogradov, Alexei A.'
'Lyssenko, Konstantin A.'
'Nelyubina, Yulia V.'
'Anan&#x2019;ev, Ivan V.'
'Nifant&#x2019;ev, Ilya E.'
'Yakovlev, Vladimir A.'
'Kostitsyna, Natalya N.'

_publ_section_title
;
 Di- and Triphenylacetates of Lanthanum and Neodymium. Synthesis,
 Structural Diversity, and Application in Diene Polymerization
;
_journal_issue 5
_journal_name_full Organometallics
_journal_page_first 1272
_journal_paper_doi 10.1021/om301020r
_journal_volume 32
_journal_year 2013
_chemical_formula_moiety 'C88 H80 La Na O12, 1.5(C4 H10 O2)'
_chemical_formula_sum 'C94 H95 La Na O15'
_chemical_formula_weight 1626.60
_chemical_name_systematic
; 
 ? 
;
_space_group_IT_number 2
_symmetry_cell_setting triclinic
_symmetry_space_group_name_Hall '-P 1'
_symmetry_space_group_name_H-M 'P -1'
_atom_sites_solution_hydrogens geom
_atom_sites_solution_primary direct
_atom_sites_solution_secondary difmap
_audit_creation_method SHELXL-97
_cell_angle_alpha 108.5160(10)
_cell_angle_beta 98.6550(10)
_cell_angle_gamma 106.8200(10)
_cell_formula_units_Z 2
_cell_length_a 15.6966(6)
_cell_length_b 16.1619(6)
_cell_length_c 18.5589(7)
_cell_measurement_reflns_used 999
_cell_measurement_temperature 100(2)
_cell_measurement_theta_max 29
_cell_measurement_theta_min 3
_cell_volume 4118.3(3)
_computing_cell_refinement 'Bruker SAINT'
_computing_data_collection 'Bruker APEX II'
_computing_data_reduction 'Bruker SAINT'
_computing_molecular_graphics 'Bruker SHELXTL'
_computing_publication_material 'Bruker SHELXTL'
_computing_structure_refinement 'SHELXL-97 (Sheldrick, 1997)'
_computing_structure_solution 'SHELXS-97 (Sheldrick, 1997)'
_diffrn_ambient_temperature 100(2)
_diffrn_measured_fraction_theta_full 0.989
_diffrn_measured_fraction_theta_max 0.989
_diffrn_measurement_device_type 'Bruker APEX II CCD area detector''
_diffrn_measurement_method 'omega scans'
_diffrn_radiation_monochromator graphite
_diffrn_radiation_source 'fine-focus sealed tube'
_diffrn_radiation_type MoK\a
_diffrn_radiation_wavelength 0.71073
_diffrn_reflns_av_R_equivalents 0.0446
_diffrn_reflns_av_sigmaI/netI 0.0751
_diffrn_reflns_limit_h_max 21
_diffrn_reflns_limit_h_min -21
_diffrn_reflns_limit_k_max 22
_diffrn_reflns_limit_k_min -22
_diffrn_reflns_limit_l_max 25
_diffrn_reflns_limit_l_min -25
_diffrn_reflns_number 44689
_diffrn_reflns_theta_full 29.00
_diffrn_reflns_theta_max 29.00
_diffrn_reflns_theta_min 1.59
_exptl_absorpt_coefficient_mu 0.590
_exptl_absorpt_correction_T_max 0.857
_exptl_absorpt_correction_T_min 0.816
_exptl_absorpt_correction_type multi-scan
_exptl_absorpt_process_details SADABS
_exptl_crystal_colour colorless
_exptl_crystal_density_diffrn 1.312
_exptl_crystal_density_method 'not measured'
_exptl_crystal_description prism
_exptl_crystal_F_000 1694
_exptl_crystal_size_max 0.36
_exptl_crystal_size_mid 0.31
_exptl_crystal_size_min 0.27
_platon_squeeze_details
;
;
_refine_diff_density_max 1.038
_refine_diff_density_min -0.724
_refine_diff_density_rms 0.081
_refine_ls_extinction_method none
_refine_ls_goodness_of_fit_ref 0.928
_refine_ls_hydrogen_treatment constr
_refine_ls_matrix_type full
_refine_ls_number_parameters 951
_refine_ls_number_reflns 21669
_refine_ls_number_restraints 0
_refine_ls_restrained_S_all 0.928
_refine_ls_R_factor_all 0.0632
_refine_ls_R_factor_gt 0.0427
_refine_ls_shift/su_max 0.001
_refine_ls_shift/su_mean 0.003
_refine_ls_structure_factor_coef Fsqd
_refine_ls_weighting_details 'calc w=1/[\s^2^(Fo^2^)+(0.0427P)^2^+0.0000P] where P=(Fo^2^+2Fc^2^)/3'
_refine_ls_weighting_scheme calc
_refine_ls_wR_factor_gt 0.0867
_refine_ls_wR_factor_ref 0.0931
_reflns_number_gt 16514
_reflns_number_total 21669
_reflns_threshold_expression I>2\s(I)
_cod_data_source_file om301020r_si_001.cif
_cod_data_source_block comp_11A
_cod_depositor_comments
;
The following automatic conversions were performed:

'_symmetry_cell_setting' value 'Triclinic' changed to 'triclinic'
according to /home/saulius/struct/CIF-dictionaries/cif_core.dic
dictionary named 'cif_core.dic' version 2.4.2 from 2011-04-26.

Automatic conversion script
Id: cif_fix_values 1891 2012-01-12 08:04:46Z andrius 
;
_cod_database_code 4080228

loop_
_symmetry_equiv_pos_as_xyz
'x, y, z'
'-x, -y, -z'

loop_
_atom_site_label
_atom_site_type_symbol
_atom_site_fract_x
_atom_site_fract_y
_atom_site_fract_z
_atom_site_U_iso_or_equiv
_atom_site_adp_type
_atom_site_occupancy
_atom_site_symmetry_multiplicity
_atom_site_calc_flag
_atom_site_refinement_flags
La1 La -0.297442(9) -0.458224(9) -0.343379(8) 0.01833(4) Uani 1 1 d .
Na1 Na -0.16302(6) -0.36548(7) -0.12834(5) 0.0267(2) Uani 1 1 d .
O1 O -0.30415(12) -0.61833(11) -0.34661(10) 0.0286(4) Uani 1 1 d .
O2 O -0.40066(11) -0.62102(11) -0.44695(9) 0.0248(4) Uani 1 1 d .
O3 O -0.44438(11) -0.49420(12) -0.29020(9) 0.0255(4) Uani 1 1 d .
O4 O -0.30966(11) -0.45182(12) -0.20683(9) 0.0255(4) Uani 1 1 d .
O5 O -0.14361(11) -0.44850(12) -0.37438(9) 0.0256(4) Uani 1 1 d .
O6 O -0.13977(11) -0.42593(11) -0.25090(9) 0.0233(3) Uani 1 1 d .
O7 O -0.15042(12) -0.23142(12) -0.14843(10) 0.0275(4) Uani 1 1 d .
O8 O -0.23661(11) -0.29008(11) -0.27218(9) 0.0244(4) Uani 1 1 d .
O1S O -0.41229(11) -0.38856(11) -0.39959(9) 0.0239(4) Uani 1 1 d .
O2S O -0.29991(11) -0.45309(12) -0.48401(9) 0.0255(4) Uani 1 1 d .
O3S O -0.14937(14) -0.47982(15) -0.08238(12) 0.0419(5) Uani 1 1 d .
O4S O -0.10249(14) -0.29524(15) 0.01189(11) 0.0433(5) Uani 1 1 d .
C1 C -0.36919(16) -0.66217(16) -0.40845(14) 0.0230(5) Uani 1 1 d .
C1C C -0.17235(16) -0.22634(16) -0.21317(14) 0.0221(5) Uani 1 1 d .
C1A C -0.39662(16) -0.47544(16) -0.22282(14) 0.0235(5) Uani 1 1 d .
C1B C -0.10028(16) -0.43157(16) -0.30538(14) 0.0219(5) Uani 1 1 d .
C1S C -0.44474(18) -0.32567(18) -0.34703(16) 0.0322(6) Uani 1 1 d .
H1SA H -0.4645 -0.3510 -0.3083 0.048 Uiso 1 1 calc R
H1SB H -0.4971 -0.3185 -0.3773 0.048 Uiso 1 1 calc R
H1SC H -0.3948 -0.2646 -0.3196 0.048 Uiso 1 1 calc R
C2 C -0.41547(16) -0.77136(16) -0.43761(14) 0.0237(5) Uani 1 1 d .
C2B C 0.00303(15) -0.42304(16) -0.28916(13) 0.0214(5) Uani 1 1 d .
C2C C -0.12304(16) -0.13331(15) -0.22454(13) 0.0205(5) Uani 1 1 d .
C2A C -0.44013(16) -0.47841(17) -0.15302(14) 0.0237(5) Uani 1 1 d .
C2S C -0.38457(18) -0.35276(19) -0.45767(16) 0.0317(6) Uani 1 1 d .
H2SA H -0.3267 -0.2974 -0.4327 0.038 Uiso 1 1 calc R
H2SB H -0.4330 -0.3336 -0.4807 0.038 Uiso 1 1 calc R
C3S C -0.37008(18) -0.4271(2) -0.52019(15) 0.0314(6) Uani 1 1 d .
H3SA H -0.4283 -0.4819 -0.5462 0.038 Uiso 1 1 calc R
H3SB H -0.3503 -0.4038 -0.5606 0.038 Uiso 1 1 calc R
C4S C -0.27420(19) -0.51805(19) -0.54079(15) 0.0341(6) Uani 1 1 d .
H4SA H -0.2230 -0.5299 -0.5140 0.051 Uiso 1 1 calc R
H4SB H -0.2549 -0.4919 -0.5792 0.051 Uiso 1 1 calc R
H4SC H -0.3271 -0.5768 -0.5681 0.051 Uiso 1 1 calc R
C5S C -0.1407(2) -0.5595(2) -0.1365(2) 0.0499(8) Uani 1 1 d .
H5SA H -0.1885 -0.5835 -0.1861 0.075 Uiso 1 1 calc R
H5SB H -0.1478 -0.6079 -0.1144 0.075 Uiso 1 1 calc R
H5SC H -0.0796 -0.5422 -0.1463 0.075 Uiso 1 1 calc R
C6S C -0.0828(2) -0.4390(3) -0.0084(2) 0.0536(9) Uani 1 1 d .
H6SA H -0.0203 -0.4138 -0.0152 0.064 Uiso 1 1 calc R
H6SB H -0.0836 -0.4869 0.0143 0.064 Uiso 1 1 calc R
C7S C -0.1043(2) -0.3629(3) 0.04510(18) 0.0510(9) Uani 1 1 d .
H7SA H -0.1662 -0.3884 0.0528 0.061 Uiso 1 1 calc R
H7SB H -0.0583 -0.3339 0.0971 0.061 Uiso 1 1 calc R
C8S C -0.1232(3) -0.2194(3) 0.0590(2) 0.0626(10) Uani 1 1 d .
H8SA H -0.1159 -0.1724 0.0353 0.094 Uiso 1 1 calc R
H8SB H -0.0809 -0.1912 0.1121 0.094 Uiso 1 1 calc R
H8SC H -0.1869 -0.2420 0.0623 0.094 Uiso 1 1 calc R
C11 C -0.34766(17) -0.81308(16) -0.40828(15) 0.0273(5) Uani 1 1 d .
C11B C 0.00221(16) -0.52294(16) -0.32617(13) 0.0224(5) Uani 1 1 d .
C11A C -0.54658(16) -0.52195(18) -0.18005(14) 0.0266(5) Uani 1 1 d .
C11C C -0.01894(16) -0.09189(16) -0.17974(14) 0.0242(5) Uani 1 1 d .
C12 C -0.31212(18) -0.78657(18) -0.32740(16) 0.0324(6) Uani 1 1 d .
H12A H -0.3274 -0.7401 -0.2913 0.039 Uiso 1 1 calc R
C12A C -0.59567(17) -0.59563(18) -0.16199(14) 0.0280(5) Uani 1 1 d .
H12B H -0.5632 -0.6237 -0.1357 0.034 Uiso 1 1 calc R
C12B C 0.07969(17) -0.53722(17) -0.34808(14) 0.0250(5) Uani 1 1 d .
H12C H 0.1307 -0.4854 -0.3441 0.030 Uiso 1 1 calc R
C12C C 0.00660(17) -0.06984(16) -0.09837(15) 0.0268(5) Uani 1 1 d .
H12D H -0.0401 -0.0792 -0.0715 0.032 Uiso 1 1 calc R
C13 C -0.2549(2) -0.8266(2) -0.29870(19) 0.0417(7) Uani 1 1 d .
H13A H -0.2320 -0.8078 -0.2434 0.050 Uiso 1 1 calc R
C13A C -0.69236(18) -0.6294(2) -0.18180(15) 0.0340(6) Uani 1 1 d .
H13B H -0.7250 -0.6801 -0.1692 0.041 Uiso 1 1 calc R
C13C C 0.09846(18) -0.03470(17) -0.05625(16) 0.0308(6) Uani 1 1 d .
H13C H 0.1141 -0.0216 -0.0013 0.037 Uiso 1 1 calc R
C13B C 0.08284(18) -0.62642(18) -0.37558(14) 0.0302(6) Uani 1 1 d .
H13D H 0.1364 -0.6351 -0.3894 0.036 Uiso 1 1 calc R
C14 C -0.2310(2) -0.8941(2) -0.3502(2) 0.0435(8) Uani 1 1 d .
H14A H -0.1916 -0.9215 -0.3307 0.052 Uiso 1 1 calc R
C14A C -0.73985(19) -0.5891(2) -0.21940(16) 0.0390(7) Uani 1 1 d .
H14B H -0.8054 -0.6118 -0.2329 0.047 Uiso 1 1 calc R
C14C C 0.16739(18) -0.01869(19) -0.09395(16) 0.0354(6) Uani 1 1 d .
H14C H 0.2304 0.0040 -0.0655 0.042 Uiso 1 1 calc R
C14B C 0.0086(2) -0.70284(19) -0.38299(15) 0.0333(6) Uani 1 1 d .
H14D H 0.0108 -0.7639 -0.4022 0.040 Uiso 1 1 calc R
C15 C -0.2650(2) -0.92047(19) -0.4299(2) 0.0411(7) Uani 1 1 d .
H15A H -0.2489 -0.9665 -0.4656 0.049 Uiso 1 1 calc R
C15A C -0.69186(19) -0.5152(2) -0.23774(17) 0.0412(7) Uani 1 1 d .
H15B H -0.7245 -0.4872 -0.2639 0.049 Uiso 1 1 calc R
C15B C -0.0690(2) -0.68951(18) -0.36211(16) 0.0334(6) Uani 1 1 d .
H15C H -0.1203 -0.7417 -0.3671 0.040 Uiso 1 1 calc R
C15C C 0.14380(18) -0.0359(2) -0.17311(17) 0.0389(7) Uani 1 1 d .
H15D H 0.1909 -0.0227 -0.1989 0.047 Uiso 1 1 calc R
C16 C -0.32281(18) -0.88094(17) -0.45923(18) 0.0339(6) Uani 1 1 d .
H16A H -0.3456 -0.9003 -0.5146 0.041 Uiso 1 1 calc R
C16A C -0.59628(18) -0.4824(2) -0.21791(16) 0.0348(6) Uani 1 1 d .
H16B H -0.5640 -0.4316 -0.2305 0.042 Uiso 1 1 calc R
C16B C -0.07212(17) -0.60013(17) -0.33390(14) 0.0263(5) Uani 1 1 d .
H16C H -0.1256 -0.5917 -0.3198 0.032 Uiso 1 1 calc R
C16C C 0.05143(18) -0.07253(18) -0.21589(16) 0.0316(6) Uani 1 1 d .
H16D H 0.0364 -0.0844 -0.2706 0.038 Uiso 1 1 calc R
C21 C -0.44740(17) -0.81082(16) -0.52837(14) 0.0241(5) Uani 1 1 d .
C21C C -0.16776(16) -0.06302(16) -0.18733(13) 0.0235(5) Uani 1 1 d .
C21B C 0.05472(16) -0.36098(16) -0.32931(14) 0.0221(5) Uani 1 1 d .
C21A C -0.41350(17) -0.37763(18) -0.09379(14) 0.0270(5) Uani 1 1 d .
C22 C -0.38524(17) -0.78225(17) -0.56986(15) 0.0279(5) Uani 1 1 d .
H22A H -0.3255 -0.7368 -0.5416 0.033 Uiso 1 1 calc R
C22A C -0.35186(19) -0.29907(19) -0.09883(16) 0.0347(6) Uani 1 1 d .
H22B H -0.3235 -0.3063 -0.1410 0.042 Uiso 1 1 calc R
C22C C -0.25296(17) -0.08999(18) -0.17189(14) 0.0271(5) Uani 1 1 d .
H22C H -0.2854 -0.1543 -0.1840 0.032 Uiso 1 1 calc R
C22B C 0.03123(16) -0.39245(18) -0.41133(14) 0.0258(5) Uani 1 1 d .
H22D H -0.0175 -0.4506 -0.4415 0.031 Uiso 1 1 calc R
C23 C -0.40896(19) -0.8187(2) -0.65111(16) 0.0350(6) Uani 1 1 d .
H23A H -0.3660 -0.7976 -0.6782 0.042 Uiso 1 1 calc R
C23A C -0.3318(2) -0.2108(2) -0.04289(18) 0.0466(8) Uani 1 1 d .
H23B H -0.2898 -0.1582 -0.0475 0.056 Uiso 1 1 calc R
C23B C 0.07735(17) -0.34091(19) -0.44974(15) 0.0292(6) Uani 1 1 d .
H23C H 0.0605 -0.3640 -0.5057 0.035 Uiso 1 1 calc R
C23C C -0.29217(19) -0.0246(2) -0.13896(15) 0.0344(6) Uani 1 1 d .
H23D H -0.3504 -0.0444 -0.1282 0.041 Uiso 1 1 calc R
C24 C -0.4953(2) -0.8860(2) -0.69333(16) 0.0383(7) Uani 1 1 d .
H24A H -0.5115 -0.9117 -0.7493 0.046 Uiso 1 1 calc R
C24A C -0.3713(2) -0.1975(2) 0.01947(18) 0.0476(8) Uani 1 1 d .
H24B H -0.3559 -0.1367 0.0582 0.057 Uiso 1 1 calc R
C24B C 0.14834(18) -0.25531(19) -0.40657(16) 0.0322(6) Uani 1 1 d .
H24C H 0.1800 -0.2194 -0.4327 0.039 Uiso 1 1 calc R
C24C C -0.2462(2) 0.06857(19) -0.12215(15) 0.0349(6) Uani 1 1 d .
H24D H -0.2727 0.1133 -0.1001 0.042 Uiso 1 1 calc R
C25 C -0.5577(2) -0.9154(2) -0.65352(17) 0.0382(7) Uani 1 1 d .
H25A H -0.6171 -0.9613 -0.6822 0.046 Uiso 1 1 calc R
C25A C -0.4336(2) -0.2745(2) 0.02437(17) 0.0388(7) Uani 1 1 d .
H25B H -0.4621 -0.2666 0.0665 0.047 Uiso 1 1 calc R
C25C C -0.1611(2) 0.09703(18) -0.13746(15) 0.0332(6) Uani 1 1 d .
H25C H -0.1293 0.1614 -0.1258 0.040 Uiso 1 1 calc R
C25B C 0.17193(19) -0.22346(19) -0.32599(17) 0.0366(6) Uani 1 1 d .
H25D H 0.2200 -0.1648 -0.2961 0.044 Uiso 1 1 calc R
C26 C -0.53391(18) -0.87799(18) -0.57131(15) 0.0302(6) Uani 1 1 d .
H26A H -0.5773 -0.8987 -0.5444 0.036 Uiso 1 1 calc R
C26A C -0.45482(18) -0.36303(19) -0.03158(15) 0.0315(6) Uani 1 1 d .
H26B H -0.4985 -0.4150 -0.0276 0.038 Uiso 1 1 calc R
C26C C -0.12221(18) 0.03234(17) -0.16958(14) 0.0275(5) Uani 1 1 d .
H26C H -0.0638 0.0527 -0.1798 0.033 Uiso 1 1 calc R
C26B C 0.12651(17) -0.27582(18) -0.28715(15) 0.0298(6) Uani 1 1 d .
H26D H 0.1448 -0.2531 -0.2312 0.036 Uiso 1 1 calc R
C31 C -0.49925(17) -0.79179(17) -0.40250(14) 0.0263(5) Uani 1 1 d .
C31C C -0.13779(16) -0.15508(16) -0.31332(14) 0.0223(5) Uani 1 1 d .
C31B C 0.04770(15) -0.38265(16) -0.19978(13) 0.0216(5) Uani 1 1 d .
C31A C -0.40055(16) -0.53800(18) -0.11806(14) 0.0252(5) Uani 1 1 d .
C32 C -0.5309(2) -0.87576(19) -0.39111(17) 0.0379(7) Uani 1 1 d .
H32A H -0.5001 -0.9190 -0.4039 0.045 Uiso 1 1 calc R
C32A C -0.36187(16) -0.51128(19) -0.03807(15) 0.0276(5) Uani 1 1 d .
H32B H -0.3542 -0.4508 -0.0025 0.033 Uiso 1 1 calc R
C32C C -0.18651(17) -0.11596(16) -0.35319(14) 0.0254(5) Uani 1 1 d .
H32C H -0.2101 -0.0716 -0.3247 0.030 Uiso 1 1 calc R
C32B C 0.09993(17) -0.42368(18) -0.16561(15) 0.0271(5) Uani 1 1 d .
H32D H 0.1060 -0.4795 -0.1976 0.033 Uiso 1 1 calc R
C33 C -0.6070(2) -0.8966(2) -0.36125(19) 0.0469(8) Uani 1 1 d .
H33A H -0.6277 -0.9537 -0.3536 0.056 Uiso 1 1 calc R
C33B C 0.14331(18) -0.38387(19) -0.08522(15) 0.0310(6) Uani 1 1 d .
H33B H 0.1790 -0.4126 -0.0630 0.037 Uiso 1 1 calc R
C33A C -0.33429(17) -0.5717(2) -0.00933(16) 0.0321(6) Uani 1 1 d .
H33C H -0.3090 -0.5526 0.0457 0.038 Uiso 1 1 calc R
C33C C -0.20119(18) -0.14121(17) -0.43468(15) 0.0290(6) Uani 1 1 d .
H33D H -0.2345 -0.1138 -0.4610 0.035 Uiso 1 1 calc R
C34 C -0.6529(2) -0.8345(2) -0.34255(17) 0.0419(7) Uani 1 1 d .
H34A H -0.7049 -0.8488 -0.3221 0.050 Uiso 1 1 calc R
C34B C 0.13507(18) -0.30371(18) -0.03782(15) 0.0307(6) Uani 1 1 d .
H34B H 0.1649 -0.2769 0.0170 0.037 Uiso 1 1 calc R
C34A C -0.34333(18) -0.6591(2) -0.06017(16) 0.0327(6) Uani 1 1 d .
H34C H -0.3250 -0.7005 -0.0403 0.039 Uiso 1 1 calc R
C34C C -0.16782(18) -0.20543(17) -0.47704(15) 0.0288(6) Uani 1 1 d .
H34D H -0.1776 -0.2222 -0.5324 0.035 Uiso 1 1 calc R
C35 C -0.62223(17) -0.75152(19) -0.35406(15) 0.0320(6) Uani 1 1 d .
H35A H -0.6534 -0.7086 -0.3417 0.038 Uiso 1 1 calc R
C35A C -0.37950(18) -0.6861(2) -0.14058(16) 0.0323(6) Uani 1 1 d .
H35B H -0.3849 -0.7457 -0.1762 0.039 Uiso 1 1 calc R
C35C C -0.11978(17) -0.24541(17) -0.43810(15) 0.0279(5) Uani 1 1 d .
H35C H -0.0967 -0.2900 -0.4669 0.033 Uiso 1 1 calc R
C35B C 0.08288(17) -0.26184(17) -0.07043(15) 0.0277(5) Uani 1 1 d .
H35D H 0.0763 -0.2066 -0.0378 0.033 Uiso 1 1 calc R
C36 C -0.54604(16) -0.73090(18) -0.38359(14) 0.0272(5) Uani 1 1 d .
H36A H -0.5256 -0.6736 -0.3910 0.033 Uiso 1 1 calc R
C36B C 0.04031(16) -0.30087(17) -0.15076(14) 0.0248(5) Uani 1 1 d .
H36B H 0.0055 -0.2713 -0.1728 0.030 Uiso 1 1 calc R
C36A C -0.40749(17) -0.62648(18) -0.16857(15) 0.0292(6) Uani 1 1 d .
H36C H -0.4322 -0.6458 -0.2237 0.035 Uiso 1 1 calc R
C36C C -0.10537(16) -0.22063(16) -0.35744(14) 0.0244(5) Uani 1 1 d .
H36D H -0.0727 -0.2489 -0.3317 0.029 Uiso 1 1 calc R
O5S O -0.0621(4) -0.0237(3) -0.6074(3) 0.1547(17) Uani 1 1 d .
C9S C -0.0763(4) -0.1067(3) -0.6878(3) 0.0945(16) Uani 1 1 d .
H9SA H -0.1128 -0.0994 -0.7315 0.142 Uiso 1 1 calc R
H9SB H -0.1089 -0.1666 -0.6847 0.142 Uiso 1 1 calc R
H9SC H -0.0160 -0.1052 -0.6967 0.142 Uiso 1 1 calc R
C10S C -0.0063(3) -0.0352(3) -0.5380(2) 0.0649(10) Uani 1 1 d .
H10A H -0.0382 -0.0976 -0.5378 0.078 Uiso 1 1 calc R
H10B H 0.0551 -0.0327 -0.5462 0.078 Uiso 1 1 calc R

loop_
_atom_site_aniso_label
_atom_site_aniso_U_11
_atom_site_aniso_U_22
_atom_site_aniso_U_33
_atom_site_aniso_U_23
_atom_site_aniso_U_13
_atom_site_aniso_U_12
La1 0.01591(6) 0.01907(6) 0.01904(7) 0.00815(5) 0.00328(5) 0.00463(5)
Na1 0.0247(5) 0.0303(5) 0.0233(5) 0.0127(4) 0.0033(4) 0.0062(4)
O1 0.0268(9) 0.0218(8) 0.0321(10) 0.0115(8) -0.0031(7) 0.0059(7)
O2 0.0265(9) 0.0225(8) 0.0237(9) 0.0091(7) 0.0025(7) 0.0082(7)
O3 0.0211(8) 0.0337(9) 0.0224(8) 0.0138(8) 0.0045(7) 0.0078(7)
O4 0.0180(8) 0.0341(10) 0.0233(8) 0.0130(8) 0.0055(7) 0.0056(7)
O5 0.0189(8) 0.0366(10) 0.0221(8) 0.0121(8) 0.0049(7) 0.0105(7)
O6 0.0180(8) 0.0284(9) 0.0236(8) 0.0112(7) 0.0059(7) 0.0071(7)
O7 0.0285(9) 0.0264(9) 0.0242(9) 0.0107(7) 0.0041(7) 0.0053(7)
O8 0.0225(9) 0.0213(8) 0.0252(9) 0.0077(7) 0.0024(7) 0.0054(7)
O1S 0.0230(9) 0.0229(8) 0.0265(9) 0.0119(7) 0.0050(7) 0.0075(7)
O2S 0.0230(9) 0.0287(9) 0.0234(8) 0.0109(7) 0.0041(7) 0.0074(7)
O3S 0.0417(12) 0.0475(12) 0.0471(12) 0.0278(10) 0.0129(10) 0.0198(10)
O4S 0.0454(13) 0.0502(13) 0.0313(11) 0.0174(10) 0.0094(9) 0.0117(10)
C1 0.0202(11) 0.0219(12) 0.0246(12) 0.0078(10) 0.0050(9) 0.0060(9)
C1C 0.0193(11) 0.0186(11) 0.0251(12) 0.0056(10) 0.0053(9) 0.0057(9)
C1A 0.0212(12) 0.0221(11) 0.0262(12) 0.0102(10) 0.0060(10) 0.0051(9)
C1B 0.0216(12) 0.0177(11) 0.0270(12) 0.0096(10) 0.0052(10) 0.0072(9)
C1S 0.0305(14) 0.0315(14) 0.0366(15) 0.0119(12) 0.0079(11) 0.0157(11)
C2 0.0220(12) 0.0195(11) 0.0288(13) 0.0103(10) 0.0058(10) 0.0058(9)
C2B 0.0192(11) 0.0238(12) 0.0189(11) 0.0069(9) 0.0016(9) 0.0077(9)
C2C 0.0218(11) 0.0180(11) 0.0197(11) 0.0061(9) 0.0029(9) 0.0070(9)
C2A 0.0184(11) 0.0312(13) 0.0222(12) 0.0134(10) 0.0042(9) 0.0068(10)
C2S 0.0289(14) 0.0361(14) 0.0363(15) 0.0248(13) 0.0064(11) 0.0097(11)
C3S 0.0245(13) 0.0443(16) 0.0279(13) 0.0211(12) 0.0023(10) 0.0099(12)
C4S 0.0357(15) 0.0387(15) 0.0264(13) 0.0096(12) 0.0119(11) 0.0129(12)
C5S 0.050(2) 0.0437(18) 0.072(2) 0.0326(18) 0.0291(18) 0.0211(15)
C6S 0.0398(18) 0.075(2) 0.062(2) 0.050(2) 0.0079(16) 0.0194(17)
C7S 0.0434(19) 0.074(2) 0.0320(16) 0.0272(17) 0.0050(14) 0.0102(17)
C8S 0.058(2) 0.054(2) 0.046(2) -0.0065(17) 0.0100(17) 0.0091(18)
C11 0.0272(13) 0.0175(11) 0.0368(14) 0.0130(11) 0.0064(11) 0.0053(10)
C11B 0.0244(12) 0.0252(12) 0.0183(11) 0.0084(10) 0.0037(9) 0.0110(10)
C11A 0.0213(12) 0.0354(14) 0.0216(12) 0.0129(11) 0.0065(10) 0.0056(10)
C11C 0.0215(12) 0.0189(11) 0.0274(12) 0.0061(10) 0.0041(10) 0.0046(9)
C12 0.0331(14) 0.0252(13) 0.0391(15) 0.0185(12) 0.0060(12) 0.0058(11)
C12A 0.0226(12) 0.0361(14) 0.0242(12) 0.0135(11) 0.0062(10) 0.0068(11)
C12B 0.0225(12) 0.0262(12) 0.0227(12) 0.0063(10) 0.0036(9) 0.0080(10)
C12C 0.0232(12) 0.0227(12) 0.0292(13) 0.0082(11) 0.0027(10) 0.0051(10)
C13 0.0404(17) 0.0327(15) 0.0510(18) 0.0260(14) -0.0001(14) 0.0070(13)
C13A 0.0231(13) 0.0431(16) 0.0283(13) 0.0127(12) 0.0088(11) 0.0016(11)
C13C 0.0312(14) 0.0235(12) 0.0280(13) 0.0061(11) -0.0009(11) 0.0050(11)
C13B 0.0317(14) 0.0353(14) 0.0237(13) 0.0078(11) 0.0040(11) 0.0178(12)
C14 0.0345(16) 0.0297(15) 0.069(2) 0.0288(15) 0.0010(15) 0.0105(12)
C14A 0.0220(13) 0.0602(19) 0.0297(14) 0.0171(14) 0.0070(11) 0.0077(13)
C14C 0.0219(13) 0.0318(14) 0.0395(16) 0.0033(12) 0.0003(11) 0.0070(11)
C14B 0.0444(16) 0.0267(13) 0.0294(14) 0.0084(11) 0.0066(12) 0.0180(12)
C15 0.0367(16) 0.0229(13) 0.063(2) 0.0178(14) 0.0076(14) 0.0114(12)
C15A 0.0239(14) 0.071(2) 0.0408(16) 0.0351(16) 0.0069(12) 0.0189(14)
C15B 0.0400(16) 0.0248(13) 0.0335(14) 0.0124(12) 0.0067(12) 0.0091(12)
C15C 0.0234(14) 0.0387(16) 0.0413(16) 0.0054(13) 0.0107(12) 0.0021(12)
C16 0.0318(14) 0.0210(12) 0.0458(16) 0.0133(12) 0.0042(12) 0.0075(11)
C16A 0.0259(14) 0.0492(17) 0.0359(15) 0.0255(14) 0.0106(11) 0.0117(12)
C16B 0.0285(13) 0.0285(13) 0.0262(13) 0.0129(11) 0.0093(10) 0.0128(10)
C16C 0.0292(14) 0.0281(13) 0.0285(13) 0.0060(11) 0.0073(11) 0.0031(11)
C21 0.0250(12) 0.0207(11) 0.0268(12) 0.0077(10) 0.0070(10) 0.0100(10)
C21C 0.0248(12) 0.0235(12) 0.0183(11) 0.0061(10) 0.0012(9) 0.0077(10)
C21B 0.0190(11) 0.0257(12) 0.0243(12) 0.0115(10) 0.0066(9) 0.0095(9)
C21A 0.0232(12) 0.0332(13) 0.0253(12) 0.0135(11) 0.0056(10) 0.0089(10)
C22 0.0243(13) 0.0252(12) 0.0320(13) 0.0085(11) 0.0068(10) 0.0090(10)
C22A 0.0358(15) 0.0355(15) 0.0312(14) 0.0136(12) 0.0148(12) 0.0068(12)
C22C 0.0237(12) 0.0265(13) 0.0250(12) 0.0055(10) 0.0013(10) 0.0079(10)
C22B 0.0209(12) 0.0298(13) 0.0258(12) 0.0112(11) 0.0048(10) 0.0079(10)
C23 0.0363(15) 0.0384(15) 0.0340(15) 0.0126(13) 0.0150(12) 0.0172(13)
C23A 0.055(2) 0.0344(16) 0.0410(17) 0.0098(14) 0.0247(15) 0.0014(14)
C23B 0.0260(13) 0.0391(15) 0.0256(13) 0.0147(12) 0.0090(10) 0.0125(11)
C23C 0.0281(14) 0.0384(15) 0.0299(14) 0.0045(12) 0.0052(11) 0.0130(12)
C24 0.0382(16) 0.0442(17) 0.0256(14) 0.0052(12) 0.0051(12) 0.0157(13)
C24A 0.059(2) 0.0340(16) 0.0398(17) 0.0051(14) 0.0248(15) 0.0067(15)
C24B 0.0276(13) 0.0354(14) 0.0399(15) 0.0196(13) 0.0165(12) 0.0108(11)
C24C 0.0414(16) 0.0324(14) 0.0286(14) 0.0037(12) 0.0059(12) 0.0203(13)
C25 0.0313(15) 0.0337(15) 0.0367(15) 0.0052(13) 0.0002(12) 0.0070(12)
C25A 0.0415(17) 0.0430(16) 0.0334(15) 0.0141(13) 0.0208(13) 0.0122(13)
C25C 0.0431(16) 0.0240(13) 0.0284(14) 0.0058(11) 0.0049(12) 0.0131(12)
C25B 0.0321(15) 0.0295(14) 0.0392(16) 0.0080(12) 0.0131(12) 0.0022(11)
C26 0.0271(13) 0.0298(13) 0.0289(13) 0.0090(11) 0.0061(11) 0.0066(11)
C26A 0.0283(14) 0.0346(14) 0.0334(14) 0.0160(12) 0.0134(11) 0.0080(11)
C26C 0.0326(14) 0.0234(12) 0.0242(12) 0.0078(10) 0.0062(10) 0.0087(10)
C26B 0.0261(13) 0.0313(13) 0.0249(13) 0.0074(11) 0.0067(10) 0.0041(11)
C31 0.0231(12) 0.0248(12) 0.0260(12) 0.0094(10) 0.0046(10) 0.0028(10)
C31C 0.0213(12) 0.0192(11) 0.0217(11) 0.0060(9) 0.0040(9) 0.0035(9)
C31B 0.0163(11) 0.0247(12) 0.0211(11) 0.0077(10) 0.0039(9) 0.0053(9)
C31A 0.0169(11) 0.0335(13) 0.0250(12) 0.0161(11) 0.0050(9) 0.0035(10)
C32 0.0367(16) 0.0274(14) 0.0457(17) 0.0140(13) 0.0143(13) 0.0045(12)
C32A 0.0184(12) 0.0373(14) 0.0261(13) 0.0135(11) 0.0049(10) 0.0076(10)
C32C 0.0305(13) 0.0206(11) 0.0246(12) 0.0080(10) 0.0072(10) 0.0093(10)
C32B 0.0257(13) 0.0292(13) 0.0272(13) 0.0097(11) 0.0052(10) 0.0131(10)
C33 0.0508(19) 0.0321(15) 0.055(2) 0.0176(15) 0.0266(16) 0.0041(14)
C33B 0.0297(14) 0.0376(15) 0.0279(13) 0.0142(12) 0.0016(11) 0.0164(12)
C33A 0.0246(13) 0.0487(17) 0.0266(13) 0.0201(13) 0.0066(10) 0.0122(12)
C33C 0.0344(14) 0.0261(13) 0.0267(13) 0.0144(11) 0.0045(11) 0.0081(11)
C34 0.0353(16) 0.0416(17) 0.0371(16) 0.0108(14) 0.0141(13) -0.0003(13)
C34B 0.0306(14) 0.0336(14) 0.0213(12) 0.0067(11) 0.0005(10) 0.0095(11)
C34A 0.0265(13) 0.0453(16) 0.0376(15) 0.0267(13) 0.0110(11) 0.0154(12)
C34C 0.0333(14) 0.0279(13) 0.0219(12) 0.0088(11) 0.0083(10) 0.0068(11)
C35 0.0239(13) 0.0361(14) 0.0284(13) 0.0080(12) 0.0044(10) 0.0063(11)
C35A 0.0290(14) 0.0360(15) 0.0340(14) 0.0172(12) 0.0098(11) 0.0097(11)
C35C 0.0285(13) 0.0253(12) 0.0275(13) 0.0060(11) 0.0107(10) 0.0093(10)
C35B 0.0272(13) 0.0249(12) 0.0263(13) 0.0070(10) 0.0064(10) 0.0062(10)
C36 0.0224(12) 0.0296(13) 0.0218(12) 0.0081(10) 0.0002(10) 0.0033(10)
C36B 0.0218(12) 0.0254(12) 0.0270(12) 0.0105(10) 0.0058(10) 0.0079(10)
C36A 0.0269(13) 0.0350(14) 0.0257(13) 0.0158(11) 0.0051(10) 0.0074(11)
C36C 0.0226(12) 0.0225(12) 0.0270(12) 0.0084(10) 0.0054(10) 0.0081(10)
O5S 0.168(5) 0.154(4) 0.120(3) 0.054(3) 0.015(3) 0.038(3)
C9S 0.114(4) 0.065(3) 0.081(3) 0.019(3) 0.012(3) 0.015(3)
C10S 0.061(2) 0.059(2) 0.081(3) 0.037(2) 0.029(2) 0.014(2)

loop_
_atom_type_symbol
_atom_type_description
_atom_type_scat_dispersion_real
_atom_type_scat_dispersion_imag
_atom_type_scat_source
C C 0.0033 0.0016 'International Tables Vol C Tables 4.2.6.8 and 6.1.1.4'
H H 0.0000 0.0000 'International Tables Vol C Tables 4.2.6.8 and 6.1.1.4'
O O 0.0106 0.0060 'International Tables Vol C Tables 4.2.6.8 and 6.1.1.4'
Na Na 0.0362 0.0249 'International Tables Vol C Tables 4.2.6.8 and 6.1.1.4'
La La -0.2871 2.4523 'International Tables Vol C Tables 4.2.6.8 and 6.1.1.4'

loop_
_geom_angle_atom_site_label_1
_geom_angle_atom_site_label_2
_geom_angle_atom_site_label_3
_geom_angle
_geom_angle_site_symmetry_1
O8 La1 O5 89.41(5) .
O8 La1 O1 148.41(5) .
O5 La1 O1 83.50(6) .
O8 La1 O4 80.55(5) .
O5 La1 O4 117.85(5) .
O1 La1 O4 75.81(6) .
O8 La1 O2 160.24(5) .
O5 La1 O2 100.00(5) .
O1 La1 O2 50.87(5) .
O4 La1 O2 109.53(5) .
O8 La1 O6 76.04(5) .
O5 La1 O6 50.50(5) .
O1 La1 O6 75.75(5) .
O4 La1 O6 67.63(5) .
O2 La1 O6 123.25(5) .
O8 La1 O3 97.17(5) .
O5 La1 O3 164.63(5) .
O1 La1 O3 83.65(6) .
O4 La1 O3 50.33(5) .
O2 La1 O3 78.19(5) .
O6 La1 O3 117.69(5) .
O8 La1 O2S 95.86(5) .
O5 La1 O2S 68.44(5) .
O1 La1 O2S 109.81(5) .
O4 La1 O2S 172.51(5) .
O2 La1 O2S 72.01(5) .
O6 La1 O2S 118.06(5) .
O3 La1 O2S 124.26(5) .
O8 La1 O1S 71.76(5) .
O5 La1 O1S 124.57(5) .
O1 La1 O1S 136.30(5) .
O4 La1 O1S 109.87(5) .
O2 La1 O1S 88.66(5) .
O6 La1 O1S 147.57(5) .
O3 La1 O1S 70.78(5) .
O2S La1 O1S 62.67(5) .
O8 La1 C1 172.35(6) .
O5 La1 C1 93.01(6) .
O1 La1 C1 25.40(6) .
O4 La1 C1 91.92(6) .
O2 La1 C1 25.52(6) .
O6 La1 C1 99.98(6) .
O3 La1 C1 78.78(6) .
O2S La1 C1 91.77(6) .
O1S La1 C1 112.45(6) .
O8 La1 C1B 81.95(6) .
O5 La1 C1B 25.23(6) .
O1 La1 C1B 78.61(6) .
O4 La1 C1B 92.76(6) .
O2 La1 C1B 113.57(6) .
O6 La1 C1B 25.27(6) .
O3 La1 C1B 142.21(6) .
O2S La1 C1B 93.23(6) .
O1S La1 C1B 141.23(6) .
C1 La1 C1B 97.23(6) .
O8 La1 C1A 88.49(6) .
O5 La1 C1A 142.45(6) .
O1 La1 C1A 78.99(6) .
O4 La1 C1A 25.27(6) .
O2 La1 C1A 94.28(6) .
O6 La1 C1A 92.80(6) .
O3 La1 C1A 25.06(6) .
O2S La1 C1A 149.01(6) .
O1S La1 C1A 90.06(6) .
C1 La1 C1A 85.17(7) .
C1B La1 C1A 117.75(7) .
O7 Na1 O4 97.33(7) .
O7 Na1 O6 88.16(7) .
O4 Na1 O6 77.19(6) .
O7 Na1 O3S 167.06(8) .
O4 Na1 O3S 94.73(8) .
O6 Na1 O3S 99.11(8) .
O7 Na1 O4S 97.02(8) .
O4 Na1 O4S 131.75(8) .
O6 Na1 O4S 149.03(8) .
O3S Na1 O4S 71.29(8) .
O7 Na1 C6S 141.77(9) .
O4 Na1 C6S 117.58(9) .
O6 Na1 C6S 113.20(9) .
O3S Na1 C6S 25.30(8) .
O4S Na1 C6S 48.52(9) .
O7 Na1 La1 77.97(5) .
O4 Na1 La1 40.45(4) .
O6 Na1 La1 42.00(4) .
O3S Na1 La1 114.54(6) .
O4S Na1 La1 168.52(6) .
C6S Na1 La1 139.03(8) .
C1 O1 La1 94.31(14) .
C1 O2 La1 92.63(13) .
C1A O3 La1 92.02(14) .
C1A O4 Na1 153.79(16) .
C1A O4 La1 95.69(14) .
Na1 O4 La1 103.93(6) .
C1B O5 La1 95.50(13) .
C1B O6 Na1 158.30(15) .
C1B O6 La1 92.75(13) .
Na1 O6 La1 101.61(6) .
C1C O7 Na1 125.34(15) .
C1C O8 La1 140.77(15) .
C1S O1S C2S 109.93(19) .
C1S O1S La1 120.33(14) .
C2S O1S La1 113.30(14) .
C4S O2S C3S 112.27(19) .
C4S O2S La1 120.94(15) .
C3S O2S La1 118.26(14) .
C6S O3S C5S 114.1(2) .
C6S O3S Na1 110.37(18) .
C5S O3S Na1 116.81(18) .
C7S O4S C8S 113.2(3) .
C7S O4S Na1 111.72(18) .
C8S O4S Na1 122.1(2) .
O1 C1 O2 121.9(2) .
O1 C1 C2 119.5(2) .
O2 C1 C2 118.6(2) .
O1 C1 La1 60.29(12) .
O2 C1 La1 61.85(12) .
C2 C1 La1 173.64(16) .
O7 C1C O8 124.7(2) .
O7 C1C C2C 119.3(2) .
O8 C1C C2C 116.0(2) .
O3 C1A O4 121.9(2) .
O3 C1A C2A 122.2(2) .
O4 C1A C2A 115.8(2) .
O3 C1A La1 62.91(12) .
O4 C1A La1 59.03(12) .
C2A C1A La1 174.52(16) .
O5 C1B O6 121.2(2) .
O5 C1B C2B 118.7(2) .
O6 C1B C2B 119.9(2) .
O5 C1B La1 59.26(12) .
O6 C1B La1 61.98(12) .
C2B C1B La1 176.66(16) .
O1S C1S H1SA 109.5 .
O1S C1S H1SB 109.5 .
H1SA C1S H1SB 109.5 .
O1S C1S H1SC 109.5 .
H1SA C1S H1SC 109.5 .
H1SB C1S H1SC 109.5 .
C11 C2 C21 111.4(2) .
C11 C2 C31 109.0(2) .
C21 C2 C31 110.77(19) .
C11 C2 C1 110.87(19) .
C21 C2 C1 107.62(19) .
C31 C2 C1 107.11(19) .
C11B C2B C31B 109.88(19) .
C11B C2B C21B 110.04(18) .
C31B C2B C21B 111.31(18) .
C11B C2B C1B 105.99(18) .
C31B C2B C1B 109.97(18) .
C21B C2B C1B 109.51(19) .
C31C C2C C21C 111.03(19) .
C31C C2C C11C 112.01(19) .
C21C C2C C11C 108.08(18) .
C31C C2C C1C 108.46(18) .
C21C C2C C1C 107.12(18) .
C11C C2C C1C 110.02(19) .
C31A C2A C21A 112.80(19) .
C31A C2A C11A 110.3(2) .
C21A C2A C11A 107.41(19) .
C31A C2A C1A 105.31(19) .
C21A C2A C1A 108.62(19) .
C11A C2A C1A 112.44(19) .
O1S C2S C3S 108.7(2) .
O1S C2S H2SA 110.0 .
C3S C2S H2SA 110.0 .
O1S C2S H2SB 110.0 .
C3S C2S H2SB 110.0 .
H2SA C2S H2SB 108.3 .
O2S C3S C2S 108.0(2) .
O2S C3S H3SA 110.1 .
C2S C3S H3SA 110.1 .
O2S C3S H3SB 110.1 .
C2S C3S H3SB 110.1 .
H3SA C3S H3SB 108.4 .
O2S C4S H4SA 109.5 .
O2S C4S H4SB 109.5 .
H4SA C4S H4SB 109.5 .
O2S C4S H4SC 109.5 .
H4SA C4S H4SC 109.5 .
H4SB C4S H4SC 109.5 .
O3S C5S H5SA 109.5 .
O3S C5S H5SB 109.5 .
H5SA C5S H5SB 109.5 .
O3S C5S H5SC 109.5 .
H5SA C5S H5SC 109.5 .
H5SB C5S H5SC 109.5 .
O3S C6S C7S 109.1(3) .
O3S C6S Na1 44.33(13) .
C7S C6S Na1 79.84(18) .
O3S C6S H6SA 109.9 .
C7S C6S H6SA 109.9 .
Na1 C6S H6SA 90.4 .
O3S C6S H6SB 109.9 .
C7S C6S H6SB 109.9 .
Na1 C6S H6SB 153.4 .
H6SA C6S H6SB 108.3 .
O4S C7S C6S 109.0(2) .
O4S C7S H7SA 109.9 .
C6S C7S H7SA 109.9 .
O4S C7S H7SB 109.9 .
C6S C7S H7SB 109.9 .
H7SA C7S H7SB 108.3 .
O4S C8S H8SA 109.5 .
O4S C8S H8SB 109.5 .
H8SA C8S H8SB 109.5 .
O4S C8S H8SC 109.5 .
H8SA C8S H8SC 109.5 .
H8SB C8S H8SC 109.5 .
C12 C11 C16 117.5(2) .
C12 C11 C2 119.6(2) .
C16 C11 C2 122.8(2) .
C16B C11B C12B 118.6(2) .
C16B C11B C2B 121.4(2) .
C12B C11B C2B 119.9(2) .
C16A C11A C12A 117.8(2) .
C16A C11A C2A 119.9(2) .
C12A C11A C2A 122.1(2) .
C16C C11C C12C 117.4(2) .
C16C C11C C2C 123.2(2) .
C12C C11C C2C 119.3(2) .
C13 C12 C11 121.3(3) .
C13 C12 H12A 119.4 .
C11 C12 H12A 119.4 .
C11A C12A C13A 121.1(3) .
C11A C12A H12B 119.4 .
C13A C12A H12B 119.4 .
C13B C12B C11B 120.5(2) .
C13B C12B H12C 119.7 .
C11B C12B H12C 119.7 .
C13C C12C C11C 121.4(2) .
C13C C12C H12D 119.3 .
C11C C12C H12D 119.3 .
C12 C13 C14 120.4(3) .
C12 C13 H13A 119.8 .
C14 C13 H13A 119.8 .
C14A C13A C12A 119.8(3) .
C14A C13A H13B 120.1 .
C12A C13A H13B 120.1 .
C14C C13C C12C 120.2(3) .
C14C C13C H13C 119.9 .
C12C C13C H13C 119.9 .
C14B C13B C12B 120.5(2) .
C14B C13B H13D 119.7 .
C12B C13B H13D 119.7 .
C15 C14 C13 118.9(3) .
C15 C14 H14A 120.6 .
C13 C14 H14A 120.6 .
C13A C14A C15A 119.8(3) .
C13A C14A H14B 120.1 .
C15A C14A H14B 120.1 .
C15C C14C C13C 119.3(2) .
C15C C14C H14C 120.4 .
C13C C14C H14C 120.4 .
C13B C14B C15B 119.4(2) .
C13B C14B H14D 120.3 .
C15B C14B H14D 120.3 .
C14 C15 C16 121.1(3) .
C14 C15 H15A 119.5 .
C16 C15 H15A 119.5 .
C14A C15A C16A 119.9(3) .
C14A C15A H15B 120.1 .
C16A C15A H15B 120.1 .
C14B C15B C16B 120.3(3) .
C14B C15B H15C 119.9 .
C16B C15B H15C 119.9 .
C14C C15C C16C 120.7(3) .
C14C C15C H15D 119.7 .
C16C C15C H15D 119.7 .
C15 C16 C11 120.8(3) .
C15 C16 H16A 119.6 .
C11 C16 H16A 119.6 .
C11A C16A C15A 121.5(3) .
C11A C16A H16B 119.3 .
C15A C16A H16B 119.3 .
C11B C16B C15B 120.7(2) .
C11B C16B H16C 119.7 .
C15B C16B H16C 119.7 .
C11C C16C C15C 121.0(3) .
C11C C16C H16D 119.5 .
C15C C16C H16D 119.5 .
C26 C21 C22 118.1(2) .
C26 C21 C2 122.8(2) .
C22 C21 C2 118.9(2) .
C22C C21C C26C 117.8(2) .
C22C C21C C2C 122.8(2) .
C26C C21C C2C 119.4(2) .
C26B C21B C22B 117.7(2) .
C26B C21B C2B 122.9(2) .
C22B C21B C2B 119.4(2) .
C26A C21A C22A 117.5(2) .
C26A C21A C2A 118.2(2) .
C22A C21A C2A 124.3(2) .
C23 C22 C21 121.2(2) .
C23 C22 H22A 119.4 .
C21 C22 H22A 119.4 .
C23A C22A C21A 120.5(2) .
C23A C22A H22B 119.7 .
C21A C22A H22B 119.7 .
C21C C22C C23C 121.4(2) .
C21C C22C H22C 119.3 .
C23C C22C H22C 119.3 .
C23B C22B C21B 121.4(2) .
C23B C22B H22D 119.3 .
C21B C22B H22D 119.3 .
C24 C23 C22 120.2(3) .
C24 C23 H23A 119.9 .
C22 C23 H23A 119.9 .
C22A C23A C24A 121.5(3) .
C22A C23A H23B 119.3 .
C24A C23A H23B 119.3 .
C22B C23B C24B 120.1(2) .
C22B C23B H23C 120.0 .
C24B C23B H23C 120.0 .
C24C C23C C22C 119.7(3) .
C24C C23C H23D 120.2 .
C22C C23C H23D 120.2 .
C25 C24 C23 119.6(3) .
C25 C24 H24A 120.2 .
C23 C24 H24A 120.2 .
C25A C24A C23A 118.6(3) .
C25A C24A H24B 120.7 .
C23A C24A H24B 120.7 .
C25B C24B C23B 119.1(2) .
C25B C24B H24C 120.5 .
C23B C24B H24C 120.5 .
C23C C24C C25C 119.9(2) .
C23C C24C H24D 120.1 .
C25C C24C H24D 120.1 .
C24 C25 C26 120.3(3) .
C24 C25 H25A 119.9 .
C26 C25 H25A 119.9 .
C26A C25A C24A 120.5(3) .
C26A C25A H25B 119.7 .
C24A C25A H25B 119.7 .
C24C C25C C26C 120.3(2) .
C24C C25C H25C 119.8 .
C26C C25C H25C 119.8 .
C24B C25B C26B 121.0(2) .
C24B C25B H25D 119.5 .
C26B C25B H25D 119.5 .
C21 C26 C25 120.7(2) .
C21 C26 H26A 119.7 .
C25 C26 H26A 119.7 .
C25A C26A C21A 121.4(2) .
C25A C26A H26B 119.3 .
C21A C26A H26B 119.3 .
C25C C26C C21C 120.9(2) .
C25C C26C H26C 119.6 .
C21C C26C H26C 119.6 .
C21B C26B C25B 120.7(2) .
C21B C26B H26D 119.6 .
C25B C26B H26D 119.6 .
C36 C31 C32 118.1(2) .
C36 C31 C2 122.4(2) .
C32 C31 C2 119.5(2) .
C32C C31C C36C 117.8(2) .
C32C C31C C2C 123.2(2) .
C36C C31C C2C 119.0(2) .
C32B C31B C36B 117.8(2) .
C32B C31B C2B 121.5(2) .
C36B C31B C2B 120.6(2) .
C32A C31A C36A 117.5(2) .
C32A C31A C2A 123.7(2) .
C36A C31A C2A 118.7(2) .
C33 C32 C31 120.6(3) .
C33 C32 H32A 119.7 .
C31 C32 H32A 119.7 .
C31A C32A C33A 120.9(3) .
C31A C32A H32B 119.5 .
C33A C32A H32B 119.5 .
C31C C32C C33C 120.8(2) .
C31C C32C H32C 119.6 .
C33C C32C H32C 119.6 .
C33B C32B C31B 120.8(2) .
C33B C32B H32D 119.6 .
C31B C32B H32D 119.6 .
C34 C33 C32 120.5(3) .
C34 C33 H33A 119.8 .
C32 C33 H33A 119.8 .
C34B C33B C32B 120.7(2) .
C34B C33B H33B 119.7 .
C32B C33B H33B 119.7 .
C34A C33A C32A 120.5(2) .
C34A C33A H33C 119.8 .
C32A C33A H33C 119.8 .
C34C C33C C32C 120.5(2) .
C34C C33C H33D 119.7 .
C32C C33C H33D 119.7 .
C35 C34 C33 119.2(3) .
C35 C34 H34A 120.4 .
C33 C34 H34A 120.4 .
C33B C34B C35B 119.6(2) .
C33B C34B H34B 120.2 .
C35B C34B H34B 120.2 .
C33A C34A C35A 119.4(3) .
C33A C34A H34C 120.3 .
C35A C34A H34C 120.3 .
C33C C34C C35C 119.2(2) .
C33C C34C H34D 120.4 .
C35C C34C H34D 120.4 .
C34 C35 C36 120.1(3) .
C34 C35 H35A 119.9 .
C36 C35 H35A 119.9 .
C36A C35A C34A 119.9(3) .
C36A C35A H35B 120.1 .
C34A C35A H35B 120.1 .
C36C C35C C34C 120.3(2) .
C36C C35C H35C 119.8 .
C34C C35C H35C 119.8 .
C36B C35B C34B 119.8(2) .
C36B C35B H35D 120.1 .
C34B C35B H35D 120.1 .
C31 C36 C35 121.5(3) .
C31 C36 H36A 119.2 .
C35 C36 H36A 119.2 .
C35B C36B C31B 121.3(2) .
C35B C36B H36B 119.4 .
C31B C36B H36B 119.4 .
C35A C36A C31A 121.8(2) .
C35A C36A H36C 119.1 .
C31A C36A H36C 119.1 .
C35C C36C C31C 121.4(2) .
C35C C36C H36D 119.3 .
C31C C36C H36D 119.3 .
C10S O5S C9S 110.0(4) .
O5S C9S H9SA 109.5 .
O5S C9S H9SB 109.5 .
H9SA C9S H9SB 109.5 .
O5S C9S H9SC 109.5 .
H9SA C9S H9SC 109.5 .
H9SB C9S H9SC 109.5 .
C10S C10S O5S 113.7(5) 2_554
C10S C10S H10A 108.8 2_554
O5S C10S H10A 108.8 .
C10S C10S H10B 108.8 2_554
O5S C10S H10B 108.8 .
H10A C10S H10B 107.7 .

loop_
_geom_bond_atom_site_label_1
_geom_bond_atom_site_label_2
_geom_bond_distance
_geom_bond_site_symmetry_2
La1 O8 2.4250(16) .
La1 O5 2.5381(16) .
La1 O1 2.5401(17) .
La1 O4 2.5417(16) .
La1 O2 2.5741(16) .
La1 O6 2.5978(16) .
La1 O3 2.6277(16) .
La1 O2S 2.6324(16) .
La1 O1S 2.6382(16) .
La1 C1 2.916(2) .
La1 C1B 2.939(2) .
La1 C1A 2.950(2) .
Na1 O7 2.272(2) .
Na1 O4 2.2822(18) .
Na1 O6 2.3034(18) .
Na1 O3S 2.316(2) .
Na1 O4S 2.392(2) .
Na1 C6S 3.107(3) .
O1 C1 1.255(3) .
O2 C1 1.258(3) .
O3 C1A 1.250(3) .
O4 C1A 1.266(3) .
O5 C1B 1.259(3) .
O6 C1B 1.256(3) .
O7 C1C 1.234(3) .
O8 C1C 1.276(3) .
O1S C1S 1.436(3) .
O1S C2S 1.441(3) .
O2S C4S 1.430(3) .
O2S C3S 1.437(3) .
O3S C6S 1.417(4) .
O3S C5S 1.417(4) .
O4S C7S 1.412(4) .
O4S C8S 1.417(4) .
C1 C2 1.571(3) .
C1C C2C 1.575(3) .
C1A C2A 1.560(3) .
C1B C2B 1.561(3) .
C1S H1SA 0.9800 .
C1S H1SB 0.9800 .
C1S H1SC 0.9800 .
C2 C11 1.536(3) .
C2 C21 1.541(3) .
C2 C31 1.551(3) .
C2B C11B 1.536(3) .
C2B C31B 1.538(3) .
C2B C21B 1.551(3) .
C2C C31C 1.537(3) .
C2C C21C 1.539(3) .
C2C C11C 1.554(3) .
C2A C31A 1.535(3) .
C2A C21A 1.538(3) .
C2A C11A 1.543(3) .
C2S C3S 1.481(4) .
C2S H2SA 0.9900 .
C2S H2SB 0.9900 .
C3S H3SA 0.9900 .
C3S H3SB 0.9900 .
C4S H4SA 0.9800 .
C4S H4SB 0.9800 .
C4S H4SC 0.9800 .
C5S H5SA 0.9800 .
C5S H5SB 0.9800 .
C5S H5SC 0.9800 .
C6S C7S 1.475(5) .
C6S H6SA 0.9900 .
C6S H6SB 0.9900 .
C7S H7SA 0.9900 .
C7S H7SB 0.9900 .
C8S H8SA 0.9800 .
C8S H8SB 0.9800 .
C8S H8SC 0.9800 .
C11 C12 1.396(4) .
C11 C16 1.396(4) .
C11B C16B 1.390(3) .
C11B C12B 1.396(3) .
C11A C16A 1.386(4) .
C11A C12A 1.387(3) .
C11C C16C 1.387(3) .
C11C C12C 1.401(3) .
C12 C13 1.386(4) .
C12 H12A 0.9500 .
C12A C13A 1.401(3) .
C12A H12B 0.9500 .
C12B C13B 1.387(3) .
C12B H12C 0.9500 .
C12C C13C 1.385(3) .
C12C H12D 0.9500 .
C13 C14 1.389(4) .
C13 H13A 0.9500 .
C13A C14A 1.371(4) .
C13A H13B 0.9500 .
C13C C14C 1.381(4) .
C13C H13C 0.9500 .
C13B C14B 1.383(4) .
C13B H13D 0.9500 .
C14 C15 1.372(4) .
C14 H14A 0.9500 .
C14A C15A 1.387(4) .
C14A H14B 0.9500 .
C14C C15C 1.375(4) .
C14C H14C 0.9500 .
C14B C15B 1.386(4) .
C14B H14D 0.9500 .
C15 C16 1.391(4) .
C15 H15A 0.9500 .
C15A C16A 1.385(4) .
C15A H15B 0.9500 .
C15B C16B 1.390(4) .
C15B H15C 0.9500 .
C15C C16C 1.393(4) .
C15C H15D 0.9500 .
C16 H16A 0.9500 .
C16A H16B 0.9500 .
C16B H16C 0.9500 .
C16C H16D 0.9500 .
C21 C26 1.389(3) .
C21 C22 1.396(3) .
C21C C22C 1.385(3) .
C21C C26C 1.401(3) .
C21B C26B 1.389(3) .
C21B C22B 1.394(3) .
C21A C26A 1.397(3) .
C21A C22A 1.396(4) .
C22 C23 1.378(4) .
C22 H22A 0.9500 .
C22A C23A 1.382(4) .
C22A H22B 0.9500 .
C22C C23C 1.396(4) .
C22C H22C 0.9500 .
C22B C23B 1.382(3) .
C22B H22D 0.9500 .
C23 C24 1.386(4) .
C23 H23A 0.9500 .
C23A C24A 1.380(4) .
C23A H23B 0.9500 .
C23B C24B 1.390(4) .
C23B H23C 0.9500 .
C23C C24C 1.375(4) .
C23C H23D 0.9500 .
C24 C25 1.379(4) .
C24 H24A 0.9500 .
C24A C25A 1.381(4) .
C24A H24B 0.9500 .
C24B C25B 1.368(4) .
C24B H24C 0.9500 .
C24C C25C 1.385(4) .
C24C H24D 0.9500 .
C25 C26 1.395(4) .
C25 H25A 0.9500 .
C25A C26A 1.383(4) .
C25A H25B 0.9500 .
C25C C26C 1.380(4) .
C25C H25C 0.9500 .
C25B C26B 1.392(4) .
C25B H25D 0.9500 .
C26 H26A 0.9500 .
C26A H26B 0.9500 .
C26C H26C 0.9500 .
C26B H26D 0.9500 .
C31 C36 1.381(4) .
C31 C32 1.399(4) .
C31C C32C 1.392(3) .
C31C C36C 1.392(3) .
C31B C32B 1.393(3) .
C31B C36B 1.395(3) .
C31A C32A 1.389(3) .
C31A C36A 1.401(4) .
C32 C33 1.390(4) .
C32 H32A 0.9500 .
C32A C33A 1.389(4) .
C32A H32B 0.9500 .
C32C C33C 1.398(3) .
C32C H32C 0.9500 .
C32B C33B 1.391(3) .
C32B H32D 0.9500 .
C33 C34 1.385(4) .
C33 H33A 0.9500 .
C33B C34B 1.370(4) .
C33B H33B 0.9500 .
C33A C34A 1.380(4) .
C33A H33C 0.9500 .
C33C C34C 1.375(4) .
C33C H33D 0.9500 .
C34 C35 1.385(4) .
C34 H34A 0.9500 .
C34B C35B 1.388(4) .
C34B H34B 0.9500 .
C34A C35A 1.388(4) .
C34A H34C 0.9500 .
C34C C35C 1.387(4) .
C34C H34D 0.9500 .
C35 C36 1.387(3) .
C35 H35A 0.9500 .
C35A C36A 1.373(4) .
C35A H35B 0.9500 .
C35C C36C 1.385(3) .
C35C H35C 0.9500 .
C35B C36B 1.388(3) .
C35B H35D 0.9500 .
C36 H36A 0.9500 .
C36B H36B 0.9500 .
C36A H36C 0.9500 .
C36C H36D 0.9500 .
O5S C10S 1.538(6) .
O5S C9S 1.592(6) .
C9S H9SA 0.9800 .
C9S H9SB 0.9800 .
C9S H9SC 0.9800 .
C10S C10S 1.446(7) 2_554
C10S H10A 0.9900 .
C10S H10B 0.9900 .

loop_
_platon_squeeze_void_nr
_platon_squeeze_void_average_x
_platon_squeeze_void_average_y
_platon_squeeze_void_average_z
_platon_squeeze_void_volume
_platon_squeeze_void_count_electrons
_platon_squeeze_void_content
1 0.048 0.770 0.227 12 1 ' '
2 0.202 0.956 0.625 19 1 ' '
3 0.500 0.000 1.000 452 73 ' '
4 0.800 0.045 0.378 19 1 ' '
5 0.952 0.230 0.773 12 1 ' '
